data_7224962
loop_
_publ_author_name
'Vita, Francesco'
'Vorti, Michela'
'Orlandini, Guido'
'Zanichelli, Valeria'
'Massera, Chiara'
'Ugozzoli, Franco'
'Arduini, Arturo'
'Secchi, Andrea'

_publ_section_title
;
 Synthesis and recognition properties of calix[4]arene semitubes as
 ditopic hosts for N-alkylpyridinium ion pairs
;
_journal_issue 26
_journal_name_full CrystEngComm
_journal_page_first 5017
_journal_paper_doi 10.1039/C6CE00268D
_journal_volume 18
_journal_year 2016
_chemical_formula_sum 'C70 H70 Cl6 O8'
_chemical_formula_weight 1251.96
_chemical_name_systematic
;
 ?
;
_space_group_IT_number 2
_symmetry_cell_setting triclinic
_symmetry_space_group_name_Hall '-P 1'
_symmetry_space_group_name_H-M 'P -1'
_atom_sites_solution_hydrogens geom
_atom_sites_solution_primary direct
_atom_sites_solution_secondary difmap
_audit_creation_method SHELXL-97
_audit_update_record
;
2016-02-01 deposited with the CCDC.
2016-04-20 downloaded from the CCDC.
;
_cell_angle_alpha 103.109(8)
_cell_angle_beta 104.063(8)
_cell_angle_gamma 102.422(7)
_cell_formula_units_Z 2
_cell_length_a 15.1140(10)
_cell_length_b 19.2540(10)
_cell_length_c 12.0360(10)
_cell_measurement_reflns_used 40
_cell_measurement_temperature 298(2)
_cell_measurement_theta_max 24
_cell_measurement_theta_min 18
_cell_volume 3170.8(4)
_computing_cell_refinement 'DIPCHIGE software package 2004'
_computing_data_collection 'DIPCHIGE software package 2004'
_computing_data_reduction DIFAU92
_computing_molecular_graphics 'Accelrys DS-ViewerPro 2005'
_computing_structure_refinement 'SHELXL-97 (Sheldrick, 1997)'
_computing_structure_solution SIR94
_diffrn_ambient_temperature 298(2)
_diffrn_detector_area_resol_mean 1keV
_diffrn_measured_fraction_theta_full 0.988
_diffrn_measured_fraction_theta_max 0.988
_diffrn_measurement_device_type 'Siemens AED'
_diffrn_measurement_method 'scintil counter'
_diffrn_radiation_monochromator graphite
_diffrn_radiation_source 'fine-focus sealed tube'
_diffrn_radiation_type CuK\a
_diffrn_radiation_wavelength 1.54178
_diffrn_reflns_av_R_equivalents 0.0154
_diffrn_reflns_av_sigmaI/netI 0.0339
_diffrn_reflns_limit_h_max 8
_diffrn_reflns_limit_h_min -18
_diffrn_reflns_limit_k_max 23
_diffrn_reflns_limit_k_min -18
_diffrn_reflns_limit_l_max 14
_diffrn_reflns_limit_l_min -14
_diffrn_reflns_number 12566
_diffrn_reflns_theta_full 70.26
_diffrn_reflns_theta_max 70.26
_diffrn_reflns_theta_min 3.15
_exptl_absorpt_coefficient_mu 2.915
_exptl_absorpt_correction_T_max 1.11
_exptl_absorpt_correction_T_min 0.82
_exptl_absorpt_correction_type empirical
_exptl_crystal_colour colorless
_exptl_crystal_density_diffrn 1.311
_exptl_crystal_density_method 'not measured'
_exptl_crystal_description 'thick column'
_exptl_crystal_F_000 1312
_exptl_crystal_size_max 0.40
_exptl_crystal_size_mid 0.28
_exptl_crystal_size_min 0.16
_refine_diff_density_max 1.010
_refine_diff_density_min -0.934
_refine_diff_density_rms 0.078
_refine_ls_extinction_coef 0.0015(4)
_refine_ls_extinction_expression Fc^*^=kFc[1+0.001xFc^2^\l^3^/sin(2\q)]^-1/4^
_refine_ls_extinction_method SHELXL
_refine_ls_goodness_of_fit_ref 1.119
_refine_ls_hydrogen_treatment constr
_refine_ls_matrix_type full
_refine_ls_number_parameters 762
_refine_ls_number_reflns 11963
_refine_ls_number_restraints 0
_refine_ls_restrained_S_all 1.119
_refine_ls_R_factor_all 0.1585
_refine_ls_R_factor_gt 0.1087
_refine_ls_shift/su_max 0.098
_refine_ls_shift/su_mean 0.011
_refine_ls_structure_factor_coef Fsqd
_refine_ls_weighting_details 'calc w=1/[\s^2^(Fo^2^)+(0.2000P)^2^+0.0000P] where P=(Fo^2^+2Fc^2^)/3'
_refine_ls_weighting_scheme calc
_refine_ls_wR_factor_gt 0.3134
_refine_ls_wR_factor_ref 0.3501
_reflns_number_gt 6108
_reflns_number_total 11963
_reflns_threshold_expression >2sigma(I)
_cod_data_source_file c6ce00268d1.cif
_cod_data_source_block shelxl
_cod_depositor_comments
;
The following automatic conversions were performed:

'_symmetry_cell_setting' value 'Triclinic' changed to 'triclinic'
according to
/usr/data/users/saulius/crontab/automatic-downloads/rss-feeds/RSC/lib/dictionaries/cif_core.dic
dictionary named 'cif_core.dic' version 2.4.2 from 2011-04-26.

'_exptl_absorpt_correction_type' value 'Empirical' changed to
'empirical' according to
/usr/data/users/saulius/crontab/automatic-downloads/rss-feeds/RSC/lib/dictionaries/cif_core.dic
dictionary named 'cif_core.dic' version 2.4.2 from 2011-04-26.

Automatic conversion script
Id: cif_fix_values 4268 2015-11-12 08:31:59Z antanas 

 Adding full bibliography for 7224962--7224963.cif.
;
_cod_original_sg_symbol_H-M P-1
_cod_database_code 7224962

loop_
_symmetry_equiv_pos_as_xyz
'x, y, z'
'-x, -y, -z'

loop_
_atom_site_label
_atom_site_type_symbol
_atom_site_fract_x
_atom_site_fract_y
_atom_site_fract_z
_atom_site_U_iso_or_equiv
_atom_site_adp_type
_atom_site_occupancy
_atom_site_symmetry_multiplicity
_atom_site_calc_flag
_atom_site_refinement_flags
O1E O 0.4728(2) 0.17054(15) 0.3467(3) 0.0759(8) Uani 1 1 d .
O1G O 0.2073(2) 0.00645(18) 0.0659(3) 0.0808(9) Uani 1 1 d .
O1C O 0.1463(2) 0.33483(16) -0.0595(3) 0.0772(8) Uani 1 1 d .
O1F O 0.4038(2) 0.04355(17) 0.1464(3) 0.0810(9) Uani 1 1 d .
H1F H 0.3404 0.0260 0.0916 0.097 Uiso 1 1 calc R
O1B O 0.2190(2) 0.40638(19) 0.1830(3) 0.0812(9) Uani 1 1 d .
H1B H 0.1819 0.3817 0.1008 0.097 Uiso 1 1 calc R
O1H O 0.2898(2) 0.0993(2) 0.3105(3) 0.0845(9) Uani 1 1 d .
H1H H 0.3472 0.1399 0.3385 0.101 Uiso 1 1 calc R
O1A O 0.4014(2) 0.51228(18) 0.2341(4) 0.1034(13) Uani 1 1 d .
O1D O 0.2964(3) 0.47184(18) -0.0058(4) 0.0967(11) Uani 1 1 d .
H1D H 0.2424 0.4284 -0.0402 0.116 Uiso 1 1 calc R
C5C C -0.0675(3) 0.3871(2) -0.0321(4) 0.0759(12) Uani 1 1 d .
H5C H -0.1126 0.3806 0.0113 0.091 Uiso 1 1 calc R
C3E C 0.6237(3) 0.0663(2) 0.4788(4) 0.0742(12) Uani 1 1 d .
H3E H 0.6687 0.0404 0.4613 0.089 Uiso 1 1 calc R
C20H C 0.4169(4) 0.1759(3) 0.5567(4) 0.0815(13) Uani 1 1 d .
H20A H 0.4132 0.2121 0.5138 0.098 Uiso 1 1 calc R
H20B H 0.4372 0.2020 0.6407 0.098 Uiso 1 1 calc R
C1E C 0.5164(3) 0.1366(2) 0.4263(4) 0.0682(11) Uani 1 1 d .
C5E C 0.5377(3) 0.1070(2) 0.6112(4) 0.0734(11) Uani 1 1 d .
H5E H 0.5237 0.1092 0.6853 0.088 Uiso 1 1 calc R
C1G C 0.1937(3) -0.0574(3) 0.1047(4) 0.0731(12) Uani 1 1 d .
C1F C 0.4491(3) -0.0101(2) 0.1277(4) 0.0656(10) Uani 1 1 d .
C2E C 0.5792(3) 0.0983(2) 0.3956(4) 0.0685(11) Uani 1 1 d .
C3C C -0.0135(4) 0.4381(2) -0.1744(4) 0.0759(12) Uani 1 1 d .
H3C H -0.0211 0.4667 -0.2301 0.091 Uiso 1 1 calc R
C1B C 0.1602(3) 0.4117(2) 0.2513(4) 0.0691(11) Uani 1 1 d .
C6C C 0.0081(3) 0.3572(2) -0.0116(4) 0.0705(11) Uani 1 1 d .
C2B C 0.0664(3) 0.3696(3) 0.2097(4) 0.0727(11) Uani 1 1 d .
C6G C 0.2339(3) -0.1118(3) 0.0622(4) 0.0756(12) Uani 1 1 d .
C1C C 0.0709(3) 0.3666(2) -0.0776(4) 0.0667(11) Uani 1 1 d .
C6E C 0.4905(3) 0.1401(2) 0.5308(4) 0.0692(11) Uani 1 1 d .
C1H C 0.2615(3) 0.0885(3) 0.4044(4) 0.0735(11) Uani 1 1 d .
C4E C 0.6034(3) 0.0718(2) 0.5853(4) 0.0761(12) Uani 1 1 d .
H4E H 0.6355 0.0507 0.6423 0.091 Uiso 1 1 calc R
C2G C 0.1458(3) -0.0611(3) 0.1902(4) 0.0779(12) Uani 1 1 d .
C6F C 0.5456(3) 0.0103(3) 0.1891(4) 0.0688(10) Uani 1 1 d .
C4C C -0.0784(3) 0.4270(2) -0.1161(4) 0.0768(12) Uani 1 1 d .
H4C H -0.1321 0.4463 -0.1320 0.092 Uiso 1 1 calc R
C2F C 0.4015(3) -0.0805(3) 0.0476(4) 0.0711(11) Uani 1 1 d .
C5G C 0.2200(4) -0.1755(3) 0.1003(5) 0.0859(14) Uani 1 1 d .
H5G H 0.2452 -0.2150 0.0703 0.103 Uiso 1 1 calc R
C2C C 0.0653(3) 0.4092(2) -0.1562(4) 0.0716(11) Uani 1 1 d .
C2H C 0.3181(3) 0.1231(2) 0.5242(4) 0.0757(12) Uani 1 1 d .
C6D C 0.2042(4) 0.5058(3) -0.1628(5) 0.0810(13) Uani 1 1 d .
C5F C 0.5945(4) -0.0413(3) 0.1685(5) 0.0816(13) Uani 1 1 d .
H5F H 0.6613 -0.0280 0.2098 0.098 Uiso 1 1 calc R
C6H C 0.1694(3) 0.0406(3) 0.3754(4) 0.0773(12) Uani 1 1 d .
C20F C 0.2963(3) -0.1023(3) -0.0189(4) 0.0781(12) Uani 1 1 d .
H20C H 0.2834 -0.0648 -0.0559 0.094 Uiso 1 1 calc R
H20D H 0.2799 -0.1482 -0.0815 0.094 Uiso 1 1 calc R
C20B C 0.0226(4) 0.3164(2) 0.0829(4) 0.0806(13) Uani 1 1 d .
H20E H -0.0377 0.2843 0.0767 0.097 Uiso 1 1 calc R
H20F H 0.0633 0.2858 0.0676 0.097 Uiso 1 1 calc R
C3G C 0.1342(3) -0.1258(3) 0.2261(5) 0.0875(15) Uani 1 1 d .
H3G H 0.1004 -0.1313 0.2831 0.105 Uiso 1 1 calc R
C20E C 0.5959(3) 0.0877(3) 0.2735(4) 0.0774(12) Uani 1 1 d .
H20G H 0.6630 0.0976 0.2847 0.093 Uiso 1 1 calc R
H20H H 0.5742 0.1232 0.2377 0.093 Uiso 1 1 calc R
C12A C 0.5232(4) 0.2465(2) 0.3618(5) 0.0837(13) Uani 1 1 d .
H12A H 0.5881 0.2502 0.3649 0.100 Uiso 1 1 calc R
H12B H 0.5228 0.2784 0.4356 0.100 Uiso 1 1 calc R
C1D C 0.2794(4) 0.5262(3) -0.0576(5) 0.0835(13) Uani 1 1 d .
C20G C 0.1128(3) 0.0022(3) 0.2473(5) 0.0864(14) Uani 1 1 d .
H20I H 0.1165 0.0378 0.2029 0.104 Uiso 1 1 calc R
H20J H 0.0473 -0.0165 0.2422 0.104 Uiso 1 1 calc R
C6A C 0.3769(4) 0.6281(3) 0.2194(7) 0.105(2) Uani 1 1 d .
C3F C 0.4536(4) -0.1303(3) 0.0307(5) 0.0859(14) Uani 1 1 d .
H3F H 0.4221 -0.1793 -0.0239 0.103 Uiso 1 1 calc R
C3H C 0.2773(4) 0.1102(3) 0.6113(5) 0.0883(14) Uani 1 1 d .
H3H H 0.3130 0.1355 0.6938 0.106 Uiso 1 1 calc R
C11C C 0.1718(4) 0.0751(3) -0.0735(5) 0.0919(15) Uani 1 1 d .
H11A H 0.2336 0.0777 -0.0829 0.110 Uiso 1 1 calc R
H11B H 0.1294 0.0712 -0.1498 0.110 Uiso 1 1 calc R
C11A C 0.4766(4) 0.2696(3) 0.2611(5) 0.0892(14) Uani 1 1 d .
H11C H 0.4099 0.2599 0.2524 0.107 Uiso 1 1 calc R
H11D H 0.4833 0.2410 0.1887 0.107 Uiso 1 1 calc R
C12C C 0.1375(4) 0.0044(4) -0.0397(5) 0.0969(16) Uani 1 1 d .
H12C H 0.0774 0.0019 -0.0251 0.116 Uiso 1 1 calc R
H12D H 0.1296 -0.0388 -0.1039 0.116 Uiso 1 1 calc R
C4F C 0.5500(4) -0.1119(3) 0.0898(5) 0.0873(14) Uani 1 1 d .
H4F H 0.5851 -0.1474 0.0765 0.105 Uiso 1 1 calc R
C2A C 0.3202(4) 0.5711(3) 0.3573(6) 0.0975(17) Uani 1 1 d .
C4G C 0.1704(4) -0.1815(3) 0.1807(5) 0.0894(15) Uani 1 1 d .
H4G H 0.1608 -0.2258 0.2057 0.107 Uiso 1 1 calc R
C2D C 0.3371(4) 0.5992(3) -0.0027(6) 0.0915(16) Uani 1 1 d .
C5D C 0.1889(4) 0.5595(4) -0.2187(6) 0.0954(17) Uani 1 1 d .
H5D H 0.1388 0.5465 -0.2928 0.114 Uiso 1 1 calc R
C1A C 0.3674(4) 0.5722(3) 0.2734(6) 0.0958(18) Uani 1 1 d .
C20C C 0.1400(4) 0.4266(3) -0.2167(4) 0.0866(14) Uani 1 1 d .
H20K H 0.1092 0.4185 -0.3002 0.104 Uiso 1 1 calc R
H20L H 0.1782 0.3929 -0.2108 0.104 Uiso 1 1 calc R
C6B C 0.2002(4) 0.4608(3) 0.3672(5) 0.0883(15) Uani 1 1 d .
C3A C 0.2882(5) 0.6310(4) 0.3932(6) 0.117(2) Uani 1 1 d .
H3A H 0.2562 0.6317 0.4532 0.141 Uiso 1 1 calc R
C4A C 0.2995(6) 0.6899(4) 0.3478(7) 0.120(2) Uani 1 1 d .
H4A H 0.2782 0.7320 0.3771 0.144 Uiso 1 1 calc R
C5A C 0.3416(5) 0.6875(3) 0.2602(8) 0.120(3) Uani 1 1 d .
H5A H 0.3476 0.7276 0.2250 0.144 Uiso 1 1 calc R
C10C C 0.1778(5) 0.1448(4) 0.0127(6) 0.110(2) Uani 1 1 d .
H10A H 0.2055 0.1426 0.0921 0.132 Uiso 1 1 calc R
H10B H 0.1144 0.1481 0.0062 0.132 Uiso 1 1 calc R
C5H C 0.1360(4) 0.0294(3) 0.4683(5) 0.0949(16) Uani 1 1 d .
H5H H 0.0735 -0.0034 0.4501 0.114 Uiso 1 1 calc R
C20A C 0.3042(4) 0.5062(3) 0.4086(5) 0.1071(19) Uani 1 1 d .
H20M H 0.3415 0.4744 0.3849 0.129 Uiso 1 1 calc R
H20N H 0.3258 0.5247 0.4945 0.129 Uiso 1 1 calc R
C7A C 0.5006(4) 0.5222(3) 0.2920(8) 0.128(3) Uani 1 1 d .
H7A1 H 0.5093 0.5135 0.3688 0.154 Uiso 1 1 calc R
H7A2 H 0.5378 0.5718 0.3030 0.154 Uiso 1 1 calc R
C10A C 0.5206(4) 0.3543(4) 0.2798(7) 0.117(2) Uani 1 1 d .
H10C H 0.5135 0.3816 0.3528 0.140 Uiso 1 1 calc R
H10D H 0.5877 0.3629 0.2914 0.140 Uiso 1 1 calc R
C20D C 0.4151(4) 0.6216(3) 0.1099(8) 0.124(3) Uani 1 1 d .
H20O H 0.4576 0.6687 0.1183 0.148 Uiso 1 1 calc R
H20P H 0.4503 0.5856 0.1077 0.148 Uiso 1 1 calc R
C3B C 0.0122(4) 0.3760(3) 0.2866(5) 0.0908(15) Uani 1 1 d .
H3B H -0.0531 0.3466 0.2601 0.109 Uiso 1 1 calc R
C4D C 0.2468(5) 0.6324(4) -0.1665(8) 0.111(2) Uani 1 1 d .
H4D H 0.2352 0.6698 -0.2046 0.134 Uiso 1 1 calc R
C7C C 0.1266(5) 0.2619(3) -0.1415(5) 0.1052(19) Uani 1 1 d .
H7C1 H 0.1102 0.2645 -0.2224 0.126 Uiso 1 1 calc R
H7C2 H 0.0736 0.2282 -0.1329 0.126 Uiso 1 1 calc R
C4H C 0.1885(5) 0.0632(4) 0.5855(5) 0.0989(16) Uani 1 1 d .
H4H H 0.1635 0.0541 0.6486 0.119 Uiso 1 1 calc R
C8A C 0.5301(5) 0.4643(4) 0.2070(9) 0.130(3) Uani 1 1 d .
H8A1 H 0.5190 0.4743 0.1309 0.156 Uiso 1 1 calc R
H8A2 H 0.5973 0.4723 0.2390 0.156 Uiso 1 1 calc R
C3D C 0.3184(5) 0.6517(3) -0.0641(8) 0.113(2) Uani 1 1 d .
H3D H 0.3580 0.7022 -0.0317 0.136 Uiso 1 1 calc R
C5B C 0.1424(6) 0.4648(4) 0.4384(5) 0.109(2) Uani 1 1 d .
H5B H 0.1683 0.4980 0.5185 0.130 Uiso 1 1 calc R
C9A C 0.4827(5) 0.3857(3) 0.1857(7) 0.116(2) Uani 1 1 d .
H9A1 H 0.4163 0.3799 0.1764 0.139 Uiso 1 1 calc R
H9A2 H 0.4874 0.3577 0.1115 0.139 Uiso 1 1 calc R
C9C C 0.2360(6) 0.2165(4) -0.0025(6) 0.120(2) Uani 1 1 d .
H9C1 H 0.2351 0.2575 0.0593 0.144 Uiso 1 1 calc R
H9C2 H 0.3008 0.2149 0.0136 0.144 Uiso 1 1 calc R
C8C C 0.2100(7) 0.2348(4) -0.1168(7) 0.134(3) Uani 1 1 d .
H8C1 H 0.2635 0.2718 -0.1178 0.161 Uiso 1 1 calc R
H8C2 H 0.1996 0.1910 -0.1811 0.161 Uiso 1 1 calc R
C4B C 0.0510(7) 0.4242(5) 0.4011(7) 0.117(2) Uani 1 1 d .
H4B H 0.0128 0.4287 0.4540 0.140 Uiso 1 1 calc R
Cl2S Cl 0.9264(2) 0.27351(19) 0.5868(3) 0.1967(12) Uani 1 1 d .
Cl3S Cl 0.8125(3) 0.2426(2) 0.3534(3) 0.281(3) Uani 1 1 d .
Cl1R Cl 0.3008(3) 0.3093(3) 0.4055(5) 0.280(3) Uani 1 1 d .
Cl2R Cl 0.1256(5) 0.2147(3) 0.3062(4) 0.300(3) Uani 1 1 d .
Cl1S Cl 0.8830(3) 0.1315(2) 0.4246(5) 0.276(2) Uani 1 1 d .
Cl3R Cl 0.1875(5) 0.2725(4) 0.5536(5) 0.370(4) Uani 1 1 d .
C1R C 0.1964(10) 0.2910(7) 0.4322(11) 0.189(5) Uani 1 1 d .
H1R H 0.1715 0.3324 0.4272 0.227 Uiso 1 1 calc R
C1S C 0.8803(18) 0.2137(9) 0.4560(12) 0.377(16) Uani 1 1 d .
H1S H 0.9358 0.2298 0.4327 0.452 Uiso 1 1 calc R

loop_
_atom_site_aniso_label
_atom_site_aniso_U_11
_atom_site_aniso_U_22
_atom_site_aniso_U_33
_atom_site_aniso_U_23
_atom_site_aniso_U_13
_atom_site_aniso_U_12
O1E 0.0734(18) 0.0537(14) 0.0805(19) 0.0199(14) -0.0017(15) 0.0063(13)
O1G 0.0640(17) 0.087(2) 0.0765(19) 0.0263(16) -0.0005(15) 0.0144(15)
O1C 0.0819(19) 0.0628(16) 0.0713(18) 0.0047(14) 0.0054(15) 0.0258(14)
O1F 0.0648(18) 0.0745(18) 0.087(2) 0.0092(16) 0.0080(15) 0.0181(15)
O1B 0.0666(18) 0.088(2) 0.0655(18) 0.0040(15) 0.0100(15) 0.0073(15)
O1H 0.0704(19) 0.103(2) 0.0654(18) 0.0200(17) 0.0123(15) 0.0101(17)
O1A 0.0637(19) 0.0659(19) 0.146(3) 0.014(2) -0.0108(19) 0.0157(15)
O1D 0.093(2) 0.0653(18) 0.124(3) 0.0366(19) 0.015(2) 0.0189(17)
C5C 0.060(2) 0.067(2) 0.080(3) 0.005(2) 0.009(2) 0.008(2)
C3E 0.057(2) 0.068(2) 0.083(3) 0.018(2) 0.006(2) 0.0093(19)
C20H 0.086(3) 0.069(3) 0.071(3) 0.006(2) 0.008(2) 0.020(2)
C1E 0.068(2) 0.054(2) 0.068(3) 0.0184(18) 0.006(2) 0.0059(18)
C5E 0.078(3) 0.061(2) 0.066(3) 0.0131(19) 0.009(2) 0.009(2)
C1G 0.053(2) 0.077(3) 0.070(3) 0.013(2) 0.0035(19) 0.0055(19)
C1F 0.061(2) 0.067(2) 0.067(2) 0.0196(19) 0.0187(19) 0.0151(18)
C2E 0.058(2) 0.062(2) 0.071(3) 0.017(2) 0.0093(19) 0.0029(18)
C3C 0.089(3) 0.064(2) 0.062(2) 0.0115(19) 0.002(2) 0.028(2)
C1B 0.071(3) 0.070(2) 0.063(2) 0.0174(19) 0.011(2) 0.025(2)
C6C 0.074(3) 0.053(2) 0.065(2) 0.0104(18) 0.002(2) 0.0057(18)
C2B 0.079(3) 0.070(2) 0.077(3) 0.031(2) 0.023(2) 0.029(2)
C6G 0.066(3) 0.071(3) 0.063(2) 0.008(2) 0.004(2) -0.002(2)
C1C 0.066(2) 0.053(2) 0.064(2) 0.0052(18) -0.0007(19) 0.0176(18)
C6E 0.065(2) 0.050(2) 0.072(3) 0.0057(18) 0.004(2) 0.0075(17)
C1H 0.076(3) 0.071(3) 0.074(3) 0.020(2) 0.021(2) 0.027(2)
C4E 0.068(3) 0.067(2) 0.076(3) 0.021(2) 0.002(2) 0.008(2)
C2G 0.058(2) 0.084(3) 0.069(3) 0.012(2) 0.007(2) 0.002(2)
C6F 0.067(2) 0.076(3) 0.067(2) 0.027(2) 0.025(2) 0.018(2)
C4C 0.064(3) 0.066(2) 0.082(3) 0.007(2) 0.003(2) 0.019(2)
C2F 0.072(3) 0.073(3) 0.065(2) 0.016(2) 0.025(2) 0.014(2)
C5G 0.080(3) 0.067(3) 0.082(3) 0.001(2) 0.011(3) 0.003(2)
C2C 0.079(3) 0.064(2) 0.058(2) 0.0040(19) 0.009(2) 0.022(2)
C2H 0.080(3) 0.067(2) 0.072(3) 0.010(2) 0.011(2) 0.028(2)
C6D 0.093(3) 0.086(3) 0.092(3) 0.039(3) 0.052(3) 0.042(3)
C5F 0.069(3) 0.099(4) 0.083(3) 0.033(3) 0.026(2) 0.025(3)
C6H 0.064(3) 0.083(3) 0.081(3) 0.020(2) 0.018(2) 0.024(2)
C20F 0.074(3) 0.080(3) 0.066(3) 0.009(2) 0.016(2) 0.012(2)
C20B 0.084(3) 0.060(2) 0.080(3) 0.020(2) 0.007(2) 0.005(2)
C3G 0.068(3) 0.088(3) 0.078(3) 0.013(3) 0.013(2) -0.009(2)
C20E 0.057(2) 0.082(3) 0.081(3) 0.022(2) 0.015(2) 0.004(2)
C12A 0.076(3) 0.061(2) 0.096(3) 0.022(2) 0.009(3) 0.007(2)
C1D 0.076(3) 0.083(3) 0.110(4) 0.044(3) 0.037(3) 0.035(2)
C20G 0.052(2) 0.105(4) 0.089(3) 0.021(3) 0.010(2) 0.019(2)
C6A 0.071(3) 0.062(3) 0.143(5) 0.018(3) -0.015(3) 0.005(2)
C3F 0.109(4) 0.068(3) 0.084(3) 0.020(2) 0.039(3) 0.023(3)
C3H 0.103(4) 0.094(3) 0.069(3) 0.014(3) 0.026(3) 0.040(3)
C11C 0.086(3) 0.122(4) 0.073(3) 0.038(3) 0.019(3) 0.039(3)
C11A 0.085(3) 0.091(3) 0.100(4) 0.044(3) 0.027(3) 0.028(3)
C12C 0.071(3) 0.118(4) 0.087(3) 0.032(3) 0.001(3) 0.021(3)
C4F 0.081(3) 0.086(3) 0.100(4) 0.023(3) 0.034(3) 0.034(3)
C2A 0.083(3) 0.075(3) 0.091(4) -0.001(3) -0.020(3) 0.014(3)
C4G 0.091(3) 0.067(3) 0.084(3) 0.014(2) 0.013(3) -0.005(2)
C2D 0.073(3) 0.078(3) 0.136(5) 0.048(3) 0.038(3) 0.023(2)
C5D 0.106(4) 0.116(4) 0.109(4) 0.060(4) 0.059(3) 0.063(4)
C1A 0.071(3) 0.057(3) 0.120(5) 0.009(3) -0.018(3) 0.008(2)
C20C 0.113(4) 0.087(3) 0.066(3) 0.022(2) 0.029(3) 0.040(3)
C6B 0.105(4) 0.082(3) 0.070(3) 0.017(2) 0.007(3) 0.038(3)
C3A 0.125(5) 0.090(4) 0.089(4) -0.003(3) -0.021(3) 0.028(4)
C4A 0.131(6) 0.078(4) 0.107(5) -0.007(4) -0.014(4) 0.031(4)
C5A 0.102(4) 0.050(3) 0.150(6) 0.007(3) -0.030(4) 0.008(3)
C10C 0.126(5) 0.146(6) 0.086(4) 0.042(4) 0.036(4) 0.081(5)
C5H 0.080(3) 0.099(4) 0.099(4) 0.014(3) 0.036(3) 0.020(3)
C20A 0.103(4) 0.093(4) 0.085(3) 0.009(3) -0.020(3) 0.022(3)
C7A 0.062(3) 0.086(4) 0.211(8) 0.059(4) -0.007(4) 0.012(3)
C10A 0.084(4) 0.108(4) 0.168(6) 0.076(5) 0.034(4) 0.017(3)
C20D 0.065(3) 0.084(4) 0.211(8) 0.058(5) 0.021(4) 0.011(3)
C3B 0.092(4) 0.110(4) 0.095(4) 0.046(3) 0.038(3) 0.051(3)
C4D 0.114(5) 0.111(5) 0.164(7) 0.089(5) 0.071(5) 0.060(4)
C7C 0.130(5) 0.077(3) 0.088(3) -0.002(3) 0.000(3) 0.054(3)
C4H 0.106(4) 0.112(4) 0.081(4) 0.020(3) 0.040(3) 0.031(4)
C8A 0.082(4) 0.108(5) 0.223(9) 0.084(5) 0.047(5) 0.038(3)
C3D 0.093(4) 0.087(4) 0.189(7) 0.069(4) 0.061(5) 0.035(3)
C5B 0.155(6) 0.110(4) 0.071(3) 0.020(3) 0.027(4) 0.071(5)
C9A 0.089(4) 0.093(4) 0.163(6) 0.045(4) 0.022(4) 0.034(3)
C9C 0.159(6) 0.102(4) 0.106(5) 0.023(4) 0.029(4) 0.072(5)
C8C 0.201(8) 0.098(4) 0.130(6) 0.033(4) 0.065(6) 0.082(5)
C4B 0.158(7) 0.151(6) 0.103(5) 0.067(5) 0.075(5) 0.097(6)
Cl2S 0.175(2) 0.208(3) 0.146(2) 0.0129(19) 0.0095(17) 0.019(2)
Cl3S 0.265(4) 0.244(4) 0.201(3) 0.126(3) -0.068(3) -0.104(3)
Cl1R 0.293(5) 0.324(5) 0.426(7) 0.251(5) 0.229(5) 0.220(5)
Cl2R 0.507(9) 0.237(4) 0.216(4) 0.071(3) 0.103(5) 0.233(5)
Cl1S 0.240(4) 0.148(2) 0.393(7) 0.051(3) 0.054(4) 0.039(3)
Cl3R 0.558(10) 0.574(10) 0.261(5) 0.246(6) 0.281(6) 0.425(9)
C1R 0.262(13) 0.191(10) 0.203(11) 0.081(9) 0.145(10) 0.136(10)
C1S 0.59(4) 0.219(14) 0.170(10) -0.057(10) -0.155(16) 0.24(2)

loop_
_atom_type_symbol
_atom_type_description
_atom_type_scat_dispersion_real
_atom_type_scat_dispersion_imag
_atom_type_scat_source
C C 0.0181 0.0091 'International Tables Vol C Tables 4.2.6.8 and 6.1.1.4'
H H 0.0000 0.0000 'International Tables Vol C Tables 4.2.6.8 and 6.1.1.4'
O O 0.0492 0.0322 'International Tables Vol C Tables 4.2.6.8 and 6.1.1.4'
Cl Cl 0.3639 0.7018 'International Tables Vol C Tables 4.2.6.8 and 6.1.1.4'

loop_
_geom_angle_atom_site_label_1
_geom_angle_atom_site_label_2
_geom_angle_atom_site_label_3
_geom_angle
C1E O1E C12A 115.9(3)
C1G O1G C12C 116.8(4)
C1C O1C C7C 114.3(3)
C1A O1A C7A 115.3(4)
C6C C5C C4C 120.3(5)
C4E C3E C2E 120.3(5)
C6E C20H C2H 115.1(4)
C2E C1E O1E 118.9(4)
C2E C1E C6E 123.4(4)
O1E C1E C6E 117.6(4)
C4E C5E C6E 121.2(5)
C2G C1G C6G 122.8(5)
C2G C1G O1G 118.9(4)
C6G C1G O1G 118.1(4)
O1F C1F C6F 116.4(4)
O1F C1F C2F 121.5(4)
C6F C1F C2F 122.0(4)
C1E C2E C3E 117.6(4)
C1E C2E C20E 121.7(4)
C3E C2E C20E 120.7(4)
C2C C3C C4C 122.0(5)
O1B C1B C2B 121.7(4)
O1B C1B C6B 116.6(4)
C2B C1B C6B 121.7(5)
C5C C6C C1C 118.1(4)
C5C C6C C20B 120.5(5)
C1C C6C C20B 121.3(4)
C1B C2B C3B 118.2(5)
C1B C2B C20B 121.7(4)
C3B C2B C20B 120.1(5)
C5G C6G C1G 118.2(5)
C5G C6G C20F 119.8(5)
C1G C6G C20F 122.0(4)
C6C C1C O1C 118.5(4)
C6C C1C C2C 123.1(4)
O1C C1C C2C 118.4(4)
C5E C6E C1E 116.3(4)
C5E C6E C20H 121.2(5)
C1E C6E C20H 122.5(4)
O1H C1H C2H 123.3(4)
O1H C1H C6H 115.5(4)
C2H C1H C6H 121.3(5)
C5E C4E C3E 121.0(4)
C1G C2G C3G 116.8(5)
C1G C2G C20G 122.6(5)
C3G C2G C20G 120.4(5)
C5F C6F C1F 118.1(4)
C5F C6F C20E 121.0(4)
C1F C6F C20E 120.9(4)
C3C C4C C5C 120.0(4)
C1F C2F C3F 117.6(4)
C1F C2F C20F 121.7(4)
C3F C2F C20F 120.7(4)
C6G C5G C4G 119.9(5)
C3C C2C C1C 116.3(4)
C3C C2C C20C 120.9(4)
C1C C2C C20C 122.8(4)
C1H C2H C3H 116.8(5)
C1H C2H C20H 121.8(5)
C3H C2H C20H 121.4(4)
C5D C6D C1D 118.6(5)
C5D C6D C20C 120.1(5)
C1D C6D C20C 121.3(4)
C4F C5F C6F 121.8(5)
C5H C6H C1H 117.7(5)
C5H C6H C20G 122.4(5)
C1H C6H C20G 119.9(5)
C6G C20F C2F 112.9(4)
C2B C20B C6C 112.4(4)
C4G C3G C2G 120.7(5)
C2E C20E C6F 113.0(4)
O1E C12A C11A 108.9(4)
C2D C1D O1D 119.1(5)
C2D C1D C6D 122.7(5)
O1D C1D C6D 118.1(5)
C6H C20G C2G 113.5(4)
C1A C6A C5A 116.8(8)
C1A C6A C20D 121.4(6)
C5A C6A C20D 121.5(7)
C4F C3F C2F 122.1(5)
C4H C3H C2H 123.0(5)
C10C C11C C12C 115.3(5)
C12A C11A C10A 111.2(5)
O1G C12C C11C 108.0(4)
C3F C4F C5F 118.4(5)
C3A C2A C1A 117.4(7)
C3A C2A C20A 121.1(7)
C1A C2A C20A 121.5(6)
C3G C4G C5G 121.5(5)
C1D C2D C3D 116.1(6)
C1D C2D C20D 123.2(5)
C3D C2D C20D 120.7(6)
C6D C5D C4D 119.4(6)
C6A C1A O1A 117.9(7)
C6A C1A C2A 122.5(6)
O1A C1A C2A 119.5(5)
C2C C20C C6D 113.0(4)
C5B C6B C1B 117.1(6)
C5B C6B C20A 123.3(6)
C1B C6B C20A 119.6(5)
C2A C3A C4A 123.0(8)
C5A C4A C3A 118.2(7)
C4A C5A C6A 122.0(7)
C11C C10C C9C 115.5(5)
C6H C5H C4H 122.5(5)
C6B C20A C2A 112.5(5)
O1A C7A C8A 105.6(6)
C9A C10A C11A 117.9(6)
C2D C20D C6A 111.2(5)
C2B C3B C4B 120.5(6)
C3D C4D C5D 121.4(6)
O1C C7C C8C 109.8(5)
C3H C4H C5H 118.7(5)
C9A C8A C7A 117.2(6)
C4D C3D C2D 121.6(6)
C4B C5B C6B 122.8(6)
C10A C9A C8A 114.9(6)
C8C C9C C10C 120.7(7)
C7C C8C C9C 116.6(6)
C5B C4B C3B 119.7(6)
Cl3R C1R Cl1R 121.2(9)
Cl3R C1R Cl2R 110.2(8)
Cl1R C1R Cl2R 102.3(6)
Cl2S C1S Cl3S 114.5(8)
Cl2S C1S Cl1S 125.5(8)
Cl3S C1S Cl1S 119.5(7)

loop_
_geom_bond_atom_site_label_1
_geom_bond_atom_site_label_2
_geom_bond_distance
O1E C1E 1.393(5)
O1E C12A 1.444(5)
O1G C1G 1.403(6)
O1G C12C 1.427(6)
O1C C1C 1.401(5)
O1C C7C 1.443(5)
O1F C1F 1.363(5)
O1B C1B 1.353(5)
O1H C1H 1.344(6)
O1A C1A 1.396(7)
O1A C7A 1.441(6)
O1D C1D 1.373(6)
C5C C6C 1.382(7)
C5C C4C 1.400(7)
C3E C4E 1.376(7)
C3E C2E 1.402(6)
C20H C6E 1.487(7)
C20H C2H 1.517(7)
C1E C2E 1.389(6)
C1E C6E 1.397(6)
C5E C4E 1.373(7)
C5E C6E 1.411(6)
C1G C2G 1.401(7)
C1G C6G 1.382(7)
C1F C6F 1.388(6)
C1F C2F 1.391(6)
C2E C20E 1.527(7)
C3C C2C 1.412(6)
C3C C4C 1.347(7)
C1B C2B 1.376(6)
C1B C6B 1.397(7)
C6C C1C 1.387(7)
C6C C20B 1.521(6)
C2B C3B 1.380(7)
C2B C20B 1.526(7)
C6G C5G 1.396(7)
C6G C20F 1.528(7)
C1C C2C 1.384(6)
C1H C2H 1.405(6)
C1H C6H 1.406(7)
C2G C3G 1.398(7)
C2G C20G 1.502(7)
C6F C5F 1.374(7)
C6F C20E 1.511(6)
C2F C3F 1.377(7)
C2F C20F 1.512(6)
C5G C4G 1.370(7)
C2C C20C 1.503(7)
C2H C3H 1.381(7)
C6D C5D 1.385(7)
C6D C1D 1.390(8)
C6D C20C 1.517(7)
C5F C4F 1.383(7)
C6H C5H 1.374(7)
C6H C20G 1.491(7)
C3G C4G 1.373(8)
C12A C11A 1.459(7)
C1D C2D 1.394(7)
C6A C1A 1.377(9)
C6A C5A 1.403(9)
C6A C20D 1.554(10)
C3F C4F 1.383(8)
C3H C4H 1.365(8)
C11C C10C 1.468(9)
C11C C12C 1.530(8)
C11A C10A 1.563(8)
C2A C3A 1.367(8)
C2A C1A 1.372(9)
C2A C20A 1.515(9)
C2D C3D 1.416(8)
C2D C20D 1.467(9)
C5D C4D 1.391(9)
C6B C5B 1.366(9)
C6B C20A 1.521(8)
C3A C4A 1.363(10)
C4A C5A 1.355(10)
C10C C9C 1.543(10)
C5H C4H 1.363(8)
C7A C8A 1.551(11)
C10A C9A 1.458(9)
C3B C4B 1.377(10)
C4D C3D 1.342(10)
C7C C8C 1.457(9)
C8A C9A 1.462(9)
C5B C4B 1.339(10)
C9C C8C 1.479(10)
Cl2S C1S 1.610(11)
Cl3S C1S 1.682(12)
Cl1R C1R 1.665(12)
Cl2R C1R 1.768(14)
Cl1S C1S 1.552(13)
Cl3R C1R 1.608(11)
